data_1502847
loop_
_publ_author_name
'Sriramurthy, Vardhineedi'
'Kwon, Ohyun'

_publ_section_title
;
 Diphosphine-catalyzed mixed double-Michael reaction: a unified synthesis
 of indolines, dihydropyrrolopyridines, benzimidazolines,
 tetrahydroquinolines, tetrahydroisoquinolines, dihydrobenzo-1,4-oxazines,
 and dihydrobenzo-3,1-oxazines.
;
_journal_issue 5
_journal_name_full 'Organic letters'
_journal_page_first 1084
_journal_page_last 1087
_journal_paper_doi 10.1021/ol100078w
_journal_volume 12
_journal_year 2010
_chemical_formula_moiety 'C22 H23 N O7 S, 0.08(O)'
_chemical_formula_sum 'C22 H23 N O7.08 S'
_chemical_formula_weight 446.75
_chemical_name_systematic
;
 ?
;
_space_group_IT_number 14
_symmetry_cell_setting monoclinic
_symmetry_space_group_name_Hall '-P 2ybc'
_symmetry_space_group_name_H-M 'P 1 21/c 1'
_atom_sites_solution_hydrogens geom
_atom_sites_solution_primary direct
_atom_sites_solution_secondary difmap
_audit_creation_method SHELXL-97
_cell_angle_alpha 90.00
_cell_angle_beta 100.775(3)
_cell_angle_gamma 90.00
_cell_formula_units_Z 8
_cell_length_a 8.608(2)
_cell_length_b 26.375(6)
_cell_length_c 18.924(5)
_cell_measurement_reflns_used 6403
_cell_measurement_temperature 100(2)
_cell_measurement_theta_max 28.24
_cell_measurement_theta_min 4.02
_cell_volume 4220.7(18)
_computing_cell_refinement 'Bruker SMART APEX2'
_computing_data_collection 'Bruker SMART APEX2'
_computing_data_reduction 'Bruker SAINT APEX2'
_computing_molecular_graphics 'Bruker SHELXTL'
_computing_publication_material 'Bruker SHELXTL'
_computing_structure_refinement 'SHELXL-97 (Sheldrick, 1997)'
_computing_structure_solution 'SHELXS-97 (Sheldrick, 1990)'
_diffrn_ambient_temperature 100(2)
_diffrn_measured_fraction_theta_full 0.993
_diffrn_measured_fraction_theta_max 0.993
_diffrn_measurement_device_type 'CCD area detector'
_diffrn_measurement_method 'phi and omega scans'
_diffrn_radiation_monochromator graphite
_diffrn_radiation_source 'fine-focus sealed tube'
_diffrn_radiation_type MoK\a
_diffrn_radiation_wavelength 0.71073
_diffrn_reflns_av_R_equivalents 0.0522
_diffrn_reflns_av_sigmaI/netI 0.0530
_diffrn_reflns_limit_h_max 11
_diffrn_reflns_limit_h_min -11
_diffrn_reflns_limit_k_max 34
_diffrn_reflns_limit_k_min -35
_diffrn_reflns_limit_l_max 25
_diffrn_reflns_limit_l_min -25
_diffrn_reflns_number 37623
_diffrn_reflns_theta_full 28.42
_diffrn_reflns_theta_max 28.42
_diffrn_reflns_theta_min 3.92
_exptl_absorpt_coefficient_mu 0.199
_exptl_absorpt_correction_T_max 0.9960
_exptl_absorpt_correction_T_min 0.9107
_exptl_absorpt_correction_type multi-scan
_exptl_absorpt_process_details 'Sadabs (Bruker)'
_exptl_crystal_colour colorless
_exptl_crystal_density_diffrn 1.406
_exptl_crystal_density_method 'not measured'
_exptl_crystal_description needle
_exptl_crystal_F_000 1877.1
_exptl_crystal_size_max 0.50
_exptl_crystal_size_mid 0.02
_exptl_crystal_size_min 0.02
_refine_diff_density_max 0.401
_refine_diff_density_min -0.464
_refine_diff_density_rms 0.060
_refine_ls_extinction_method none
_refine_ls_goodness_of_fit_ref 1.014
_refine_ls_hydrogen_treatment constr
_refine_ls_matrix_type full
_refine_ls_number_parameters 571
_refine_ls_number_reflns 10552
_refine_ls_number_restraints 0
_refine_ls_restrained_S_all 1.014
_refine_ls_R_factor_all 0.0719
_refine_ls_R_factor_gt 0.0433
_refine_ls_shift/su_max 0.001
_refine_ls_shift/su_mean 0.000
_refine_ls_structure_factor_coef Fsqd
_refine_ls_weighting_details 'calc w=1/[\s^2^(Fo^2^)+(0.0462P)^2^+1.4475P] where P=(Fo^2^+2Fc^2^)/3'
_refine_ls_weighting_scheme calc
_refine_ls_wR_factor_gt 0.0950
_refine_ls_wR_factor_ref 0.1080
_reflns_number_gt 7534
_reflns_number_total 10552
_reflns_threshold_expression >2sigma(I)
_cod_data_source_file ol100078w_si_002.cif
_cod_data_source_block kw1508s
_cod_depositor_comments
;
The following automatic conversions were performed:

'_symmetry_cell_setting' value 'Monoclinic' changed to 'monoclinic'
according to /home/saulius/struct/CIF-dictionaries/cif_core.dic
dictionary named 'cif_core.dic' version 2.4.2 from 2011-04-26.

Automatic conversion script
Id: cif_fix_values 1715 2011-07-08 13:25:40Z adriana 
;
_cod_original_cell_volume 4220.9(18)
_cod_original_sg_symbol_H-M 'P 21/c'
_cod_database_code 1502847

loop_
_symmetry_equiv_pos_as_xyz
'x, y, z'
'-x, y+1/2, -z+1/2'
'-x, -y, -z'
'x, -y-1/2, z-1/2'

loop_
_atom_site_label
_atom_site_type_symbol
_atom_site_fract_x
_atom_site_fract_y
_atom_site_fract_z
_atom_site_U_iso_or_equiv
_atom_site_adp_type
_atom_site_occupancy
_atom_site_symmetry_multiplicity
_atom_site_calc_flag
_atom_site_refinement_flags
S1 S 0.04649(5) 0.312797(16) 0.82925(2) 0.01530(10) Uani 1 1 d .
O1 O 0.07260(15) 0.36388(5) 0.80938(7) 0.0208(3) Uani 1 1 d .
O2 O -0.09758(14) 0.28717(5) 0.79859(7) 0.0193(3) Uani 1 1 d .
O3 O -0.25043(16) 0.19141(5) 0.94275(8) 0.0264(3) Uani 1 1 d .
O4 O -0.11548(17) 0.23660(5) 1.09720(7) 0.0285(3) Uani 1 1 d .
O5 O -0.00757(15) 0.31382(5) 1.11668(7) 0.0209(3) Uani 1 1 d .
O6 O 0.16215(16) 0.18219(5) 0.98589(7) 0.0240(3) Uani 1 1 d .
N1 N 0.04875(16) 0.31322(5) 0.91708(8) 0.0146(3) Uani 1 1 d .
C1 C 0.3471(2) 0.30026(7) 0.80445(10) 0.0199(4) Uani 1 1 d .
H1 H 0.3568 0.3361 0.8081 0.024 Uiso 1 1 calc R
C2 C 0.4711(2) 0.27101(8) 0.79011(10) 0.0243(4) Uani 1 1 d .
H2 H 0.5664 0.2871 0.7840 0.029 Uiso 1 1 calc R
C3 C 0.4593(2) 0.21867(8) 0.78439(10) 0.0235(4) Uani 1 1 d .
C4 C 0.3180(2) 0.19554(7) 0.79312(10) 0.0221(4) Uani 1 1 d .
H4 H 0.3075 0.1598 0.7885 0.026 Uiso 1 1 calc R
C5 C 0.1932(2) 0.22396(7) 0.80844(9) 0.0181(4) Uani 1 1 d .
H5 H 0.0986 0.2078 0.8154 0.022 Uiso 1 1 calc R
C6 C 0.2078(2) 0.27630(7) 0.81346(9) 0.0155(4) Uani 1 1 d .
C7 C 0.5955(3) 0.18737(10) 0.76879(13) 0.0385(6) Uani 1 1 d .
H7A H 0.6448 0.2047 0.7328 0.058 Uiso 1 1 calc R
H7B H 0.5565 0.1541 0.7502 0.058 Uiso 1 1 calc R
H7C H 0.6737 0.1829 0.8131 0.058 Uiso 1 1 calc R
C8 C 0.1861(2) 0.32987(6) 0.96601(9) 0.0140(3) Uani 1 1 d .
C9 C 0.2907(2) 0.36829(7) 0.95633(10) 0.0169(4) Uani 1 1 d .
H9 H 0.2786 0.3864 0.9122 0.020 Uiso 1 1 calc R
C10 C 0.4132(2) 0.37941(7) 1.01291(10) 0.0186(4) Uani 1 1 d .
H10 H 0.4865 0.4054 1.0073 0.022 Uiso 1 1 calc R
C11 C 0.4308(2) 0.35322(7) 1.07780(10) 0.0184(4) Uani 1 1 d .
H11 H 0.5146 0.3618 1.1162 0.022 Uiso 1 1 calc R
C12 C 0.3264(2) 0.31452(7) 1.08677(9) 0.0168(4) Uani 1 1 d .
H12 H 0.3385 0.2964 1.1308 0.020 Uiso 1 1 calc R
C13 C 0.2044(2) 0.30293(6) 1.03016(9) 0.0139(3) Uani 1 1 d .
C14 C 0.0759(2) 0.26303(6) 1.02669(9) 0.0137(3) Uani 1 1 d .
C15 C -0.0271(2) 0.26995(6) 0.94939(9) 0.0146(3) Uani 1 1 d .
H15 H -0.0175 0.2387 0.9207 0.017 Uiso 1 1 calc R
C16 C -0.2024(2) 0.28054(7) 0.94760(10) 0.0178(4) Uani 1 1 d .
H16A H -0.2126 0.3048 0.9864 0.021 Uiso 1 1 calc R
H16B H -0.2482 0.2966 0.9011 0.021 Uiso 1 1 calc R
C17 C -0.2964(2) 0.23303(7) 0.95693(10) 0.0189(4) Uani 1 1 d .
C18 C -0.4507(2) 0.24068(8) 0.98166(11) 0.0245(4) Uani 1 1 d .
H18A H -0.5166 0.2104 0.9704 0.037 Uiso 1 1 calc R
H18B H -0.5056 0.2701 0.9570 0.037 Uiso 1 1 calc R
H18C H -0.4305 0.2466 1.0337 0.037 Uiso 1 1 calc R
C19 C -0.0256(2) 0.26881(7) 1.08467(9) 0.0170(4) Uani 1 1 d .
C20 C -0.1083(3) 0.32194(8) 1.16942(11) 0.0298(5) Uani 1 1 d .
H20A H -0.2188 0.3244 1.1448 0.045 Uiso 1 1 calc R
H20B H -0.0773 0.3534 1.1958 0.045 Uiso 1 1 calc R
H20C H -0.0967 0.2934 1.2032 0.045 Uiso 1 1 calc R
C21 C 0.1513(2) 0.21021(7) 1.03456(10) 0.0172(4) Uani 1 1 d .
S2 S 0.42308(5) 0.554062(17) 0.14558(2) 0.01600(10) Uani 1 1 d .
O7 O 0.20965(17) 0.20112(5) 1.10374(7) 0.0280(3) Uani 1 1 d .
O8 O 0.53989(15) 0.52813(5) 0.11399(7) 0.0221(3) Uani 1 1 d .
O9 O 0.38856(15) 0.60627(5) 0.12911(7) 0.0208(3) Uani 1 1 d .
O10 O 0.75515(16) 0.44761(5) 0.40185(7) 0.0263(3) Uani 1 1 d .
O11 O 0.76975(17) 0.52883(6) 0.43722(8) 0.0334(4) Uani 1 1 d .
O12 O 0.41810(15) 0.44936(5) 0.40764(7) 0.0203(3) Uani 1 1 d .
O13 O 0.40806(15) 0.42728(5) 0.29192(7) 0.0211(3) Uani 1 1 d .
O14 O 0.84313(17) 0.44045(6) 0.25093(8) 0.0332(4) Uani 1 1 d .
N2 N 0.48902(17) 0.55068(5) 0.23279(8) 0.0159(3) Uani 1 1 d .
C22 C 0.2848(3) 0.15211(8) 1.11880(12) 0.0390(6) Uani 1 1 d .
H22A H 0.2131 0.1254 1.0962 0.059 Uiso 1 1 calc R
H22B H 0.3093 0.1466 1.1709 0.059 Uiso 1 1 calc R
H22C H 0.3827 0.1511 1.0995 0.059 Uiso 1 1 calc R
C23 C 0.2486(2) 0.46757(7) 0.12162(10) 0.0199(4) Uani 1 1 d .
H23 H 0.3467 0.4501 0.1317 0.024 Uiso 1 1 calc R
C24 C 0.1077(2) 0.44094(7) 0.10286(10) 0.0221(4) Uani 1 1 d .
H24 H 0.1100 0.4050 0.1002 0.027 Uiso 1 1 calc R
C25 C -0.0376(2) 0.46627(7) 0.08774(9) 0.0189(4) Uani 1 1 d .
C26 C -0.0387(2) 0.51885(7) 0.09230(10) 0.0212(4) Uani 1 1 d .
H26 H -0.1367 0.5364 0.0825 0.025 Uiso 1 1 calc R
C27 C 0.1010(2) 0.54619(7) 0.11097(10) 0.0194(4) Uani 1 1 d .
H27 H 0.0987 0.5821 0.1138 0.023 Uiso 1 1 calc R
C28 C 0.2441(2) 0.52023(7) 0.12540(9) 0.0156(4) Uani 1 1 d .
C29 C -0.1910(2) 0.43770(8) 0.06667(11) 0.0255(4) Uani 1 1 d .
H29A H -0.1727 0.4069 0.0405 0.038 Uiso 1 1 calc R
H29B H -0.2684 0.4592 0.0358 0.038 Uiso 1 1 calc R
H29C H -0.2314 0.4285 0.1100 0.038 Uiso 1 1 calc R
C30 C 0.4159(2) 0.57363(6) 0.28596(9) 0.0148(3) Uani 1 1 d .
C31 C 0.3175(2) 0.61569(7) 0.27971(10) 0.0194(4) Uani 1 1 d .
H31 H 0.2854 0.6323 0.2348 0.023 Uiso 1 1 calc R
C32 C 0.2678(2) 0.63277(7) 0.34081(11) 0.0249(4) Uani 1 1 d .
H32 H 0.2006 0.6616 0.3377 0.030 Uiso 1 1 calc R
C33 C 0.3142(2) 0.60863(7) 0.40696(11) 0.0247(4) Uani 1 1 d .
H33 H 0.2804 0.6215 0.4485 0.030 Uiso 1 1 calc R
C34 C 0.4098(2) 0.56586(7) 0.41223(10) 0.0199(4) Uani 1 1 d .
H34 H 0.4398 0.5488 0.4569 0.024 Uiso 1 1 calc R
C35 C 0.4606(2) 0.54844(6) 0.35129(9) 0.0148(3) Uani 1 1 d .
C36 C 0.5572(2) 0.50175(6) 0.34112(9) 0.0140(3) Uani 1 1 d .
C37 C 0.6000(2) 0.50971(6) 0.26493(9) 0.0144(3) Uani 1 1 d .
H37 H 0.5768 0.4780 0.2360 0.017 Uiso 1 1 calc R
C38 C 0.7705(2) 0.52639(7) 0.26514(10) 0.0190(4) Uani 1 1 d .
H38A H 0.7723 0.5470 0.2216 0.023 Uiso 1 1 calc R
H38B H 0.8058 0.5484 0.3075 0.023 Uiso 1 1 calc R
C39 C 0.8867(2) 0.48326(8) 0.26705(10) 0.0230(4) Uani 1 1 d .
C40 C 1.0583(2) 0.49768(10) 0.28706(12) 0.0367(6) Uani 1 1 d .
H40A H 1.0863 0.5027 0.3392 0.055 Uiso 1 1 calc R
H40B H 1.0767 0.5292 0.2624 0.055 Uiso 1 1 calc R
H40C H 1.1236 0.4706 0.2726 0.055 Uiso 1 1 calc R
C41 C 0.7054(2) 0.49536(7) 0.39965(10) 0.0189(4) Uani 1 1 d .
C42 C 0.8993(2) 0.43610(9) 0.45286(13) 0.0369(6) Uani 1 1 d .
H42A H 0.9868 0.4563 0.4412 0.055 Uiso 1 1 calc R
H42B H 0.9240 0.4000 0.4501 0.055 Uiso 1 1 calc R
H42C H 0.8844 0.4443 0.5017 0.055 Uiso 1 1 calc R
C43 C 0.4535(2) 0.45451(6) 0.34233(10) 0.0155(4) Uani 1 1 d .
C44 C 0.3269(2) 0.40476(7) 0.41934(11) 0.0264(4) Uani 1 1 d .
H44A H 0.2319 0.4028 0.3817 0.040 Uiso 1 1 calc R
H44B H 0.2960 0.4071 0.4665 0.040 Uiso 1 1 calc R
H44C H 0.3914 0.3743 0.4177 0.040 Uiso 1 1 calc R
O1W O -0.0551(11) 0.1415(3) 0.8438(5) 0.030(2) Uiso 0.16 1 d P

loop_
_atom_site_aniso_label
_atom_site_aniso_U_11
_atom_site_aniso_U_22
_atom_site_aniso_U_33
_atom_site_aniso_U_23
_atom_site_aniso_U_13
_atom_site_aniso_U_12
S1 0.0158(2) 0.0153(2) 0.0142(2) 0.00210(16) 0.00119(16) 0.00132(16)
O1 0.0261(7) 0.0167(7) 0.0194(7) 0.0051(5) 0.0036(5) 0.0016(5)
O2 0.0155(6) 0.0226(7) 0.0179(7) 0.0004(5) -0.0016(5) 0.0008(5)
O3 0.0246(7) 0.0202(7) 0.0362(8) -0.0032(6) 0.0103(6) -0.0034(6)
O4 0.0306(8) 0.0312(8) 0.0262(8) 0.0013(6) 0.0117(6) -0.0100(6)
O5 0.0224(7) 0.0202(7) 0.0226(7) -0.0031(5) 0.0105(6) 0.0020(5)
O6 0.0293(8) 0.0194(7) 0.0229(7) -0.0021(6) 0.0043(6) 0.0084(6)
N1 0.0136(7) 0.0147(7) 0.0154(7) 0.0024(6) 0.0026(6) -0.0011(6)
C1 0.0203(9) 0.0221(10) 0.0173(9) -0.0021(7) 0.0035(7) -0.0043(7)
C2 0.0175(9) 0.0367(12) 0.0194(10) -0.0057(8) 0.0053(8) -0.0057(8)
C3 0.0197(10) 0.0353(12) 0.0155(9) -0.0062(8) 0.0036(7) 0.0040(8)
C4 0.0256(10) 0.0221(10) 0.0186(9) -0.0022(7) 0.0046(8) 0.0033(8)
C5 0.0179(9) 0.0198(9) 0.0166(9) 0.0007(7) 0.0029(7) -0.0011(7)
C6 0.0157(8) 0.0186(9) 0.0120(8) 0.0004(7) 0.0023(7) 0.0018(7)
C7 0.0238(11) 0.0541(15) 0.0383(13) -0.0196(11) 0.0082(10) 0.0072(10)
C8 0.0130(8) 0.0131(8) 0.0158(9) -0.0026(6) 0.0023(7) 0.0013(6)
C9 0.0184(9) 0.0152(9) 0.0181(9) 0.0005(7) 0.0056(7) -0.0002(7)
C10 0.0193(9) 0.0155(9) 0.0218(10) -0.0021(7) 0.0064(7) -0.0040(7)
C11 0.0141(8) 0.0204(9) 0.0197(9) -0.0039(7) 0.0006(7) -0.0020(7)
C12 0.0164(9) 0.0192(9) 0.0150(9) 0.0002(7) 0.0034(7) 0.0025(7)
C13 0.0140(8) 0.0118(8) 0.0174(9) -0.0007(6) 0.0062(7) 0.0024(6)
C14 0.0145(8) 0.0123(8) 0.0147(8) 0.0007(6) 0.0036(7) 0.0013(6)
C15 0.0138(8) 0.0141(9) 0.0163(9) 0.0004(7) 0.0042(7) -0.0006(6)
C16 0.0143(8) 0.0189(9) 0.0202(9) 0.0018(7) 0.0032(7) 0.0009(7)
C17 0.0161(9) 0.0211(10) 0.0189(9) -0.0011(7) 0.0018(7) -0.0013(7)
C18 0.0174(9) 0.0276(11) 0.0301(11) -0.0017(8) 0.0085(8) -0.0033(8)
C19 0.0157(9) 0.0183(9) 0.0165(9) 0.0031(7) 0.0022(7) 0.0008(7)
C20 0.0306(11) 0.0383(13) 0.0241(11) -0.0019(9) 0.0141(9) 0.0106(9)
C21 0.0168(9) 0.0143(9) 0.0196(9) 0.0011(7) 0.0015(7) 0.0010(7)
S2 0.0169(2) 0.0170(2) 0.0146(2) 0.00128(16) 0.00421(17) -0.00133(17)
O7 0.0427(9) 0.0155(7) 0.0211(7) 0.0004(5) -0.0057(6) 0.0108(6)
O8 0.0203(7) 0.0282(7) 0.0195(7) -0.0008(6) 0.0086(5) -0.0002(6)
O9 0.0255(7) 0.0174(7) 0.0189(7) 0.0038(5) 0.0025(5) -0.0034(5)
O10 0.0220(7) 0.0272(8) 0.0267(8) 0.0040(6) -0.0035(6) 0.0084(6)
O11 0.0270(8) 0.0300(8) 0.0369(9) -0.0027(7) -0.0104(7) -0.0063(6)
O12 0.0258(7) 0.0175(7) 0.0189(7) 0.0008(5) 0.0076(5) -0.0070(5)
O13 0.0241(7) 0.0186(7) 0.0200(7) -0.0005(5) 0.0026(6) -0.0057(5)
O14 0.0328(8) 0.0266(8) 0.0434(9) 0.0038(7) 0.0150(7) 0.0075(7)
N2 0.0164(7) 0.0167(8) 0.0146(7) 0.0016(6) 0.0025(6) 0.0036(6)
C22 0.0607(16) 0.0194(11) 0.0299(12) 0.0017(9) -0.0096(11) 0.0163(10)
C23 0.0200(9) 0.0183(9) 0.0209(10) 0.0000(7) 0.0030(7) 0.0024(7)
C24 0.0243(10) 0.0144(9) 0.0273(10) -0.0023(7) 0.0039(8) -0.0014(7)
C25 0.0201(9) 0.0225(10) 0.0146(9) -0.0016(7) 0.0043(7) -0.0018(7)
C26 0.0179(9) 0.0206(10) 0.0251(10) -0.0013(8) 0.0037(8) 0.0036(7)
C27 0.0219(9) 0.0151(9) 0.0216(10) -0.0002(7) 0.0049(8) 0.0018(7)
C28 0.0160(8) 0.0174(9) 0.0136(8) -0.0005(7) 0.0031(7) -0.0009(7)
C29 0.0218(10) 0.0262(11) 0.0277(11) -0.0025(8) 0.0023(8) -0.0049(8)
C30 0.0134(8) 0.0155(9) 0.0154(9) -0.0035(7) 0.0021(7) -0.0025(7)
C31 0.0220(9) 0.0155(9) 0.0199(9) 0.0006(7) 0.0018(7) 0.0020(7)
C32 0.0292(11) 0.0188(10) 0.0267(11) -0.0022(8) 0.0056(8) 0.0066(8)
C33 0.0293(11) 0.0243(11) 0.0220(10) -0.0056(8) 0.0088(8) 0.0021(8)
C34 0.0242(10) 0.0193(9) 0.0162(9) 0.0007(7) 0.0033(7) -0.0004(7)
C35 0.0134(8) 0.0139(9) 0.0166(9) -0.0007(7) 0.0017(7) -0.0022(6)
C36 0.0124(8) 0.0144(9) 0.0150(9) 0.0007(7) 0.0024(7) -0.0015(6)
C37 0.0125(8) 0.0136(9) 0.0169(9) 0.0015(7) 0.0021(7) -0.0002(6)
C38 0.0150(8) 0.0228(10) 0.0197(9) 0.0017(7) 0.0046(7) -0.0017(7)
C39 0.0189(9) 0.0344(12) 0.0173(9) 0.0073(8) 0.0070(8) 0.0058(8)
C40 0.0156(10) 0.0638(16) 0.0307(12) 0.0077(11) 0.0045(9) 0.0054(10)
C41 0.0165(9) 0.0222(10) 0.0182(9) 0.0038(7) 0.0041(7) -0.0012(7)
C42 0.0190(10) 0.0529(15) 0.0359(13) 0.0185(11) -0.0024(9) 0.0112(10)
C43 0.0131(8) 0.0144(9) 0.0187(9) 0.0025(7) 0.0021(7) 0.0017(7)
C44 0.0336(11) 0.0217(10) 0.0254(11) 0.0025(8) 0.0095(9) -0.0122(8)

loop_
_atom_type_symbol
_atom_type_description
_atom_type_scat_dispersion_real
_atom_type_scat_dispersion_imag
_atom_type_scat_source
C C 0.0033 0.0016 'International Tables Vol C Tables 4.2.6.8 and 6.1.1.4'
H H 0.0000 0.0000 'International Tables Vol C Tables 4.2.6.8 and 6.1.1.4'
N N 0.0061 0.0033 'International Tables Vol C Tables 4.2.6.8 and 6.1.1.4'
O O 0.0106 0.0060 'International Tables Vol C Tables 4.2.6.8 and 6.1.1.4'
S S 0.1246 0.1234 'International Tables Vol C Tables 4.2.6.8 and 6.1.1.4'

loop_
_geom_angle_atom_site_label_1
_geom_angle_atom_site_label_2
_geom_angle_atom_site_label_3
_geom_angle
O1 S1 O2 120.28(8)
O1 S1 N1 106.53(8)
O2 S1 N1 104.80(7)
O1 S1 C6 107.65(8)
O2 S1 C6 108.85(8)
N1 S1 C6 108.18(8)
C19 O5 C20 114.22(15)
C8 N1 C15 109.89(13)
C8 N1 S1 120.33(12)
C15 N1 S1 118.60(11)
C2 C1 C6 118.94(17)
C2 C1 H1 120.5
C6 C1 H1 120.5
C1 C2 C3 121.46(18)
C1 C2 H2 119.3
C3 C2 H2 119.3
C2 C3 C4 118.56(17)
C2 C3 C7 120.79(19)
C4 C3 C7 120.65(19)
C5 C4 C3 120.99(18)
C5 C4 H4 119.5
C3 C4 H4 119.5
C4 C5 C6 119.26(17)
C4 C5 H5 120.4
C6 C5 H5 120.4
C5 C6 C1 120.77(17)
C5 C6 S1 119.42(14)
C1 C6 S1 119.79(14)
C3 C7 H7A 109.5
C3 C7 H7B 109.5
H7A C7 H7B 109.5
C3 C7 H7C 109.5
H7A C7 H7C 109.5
H7B C7 H7C 109.5
C13 C8 C9 121.16(16)
C13 C8 N1 110.73(15)
C9 C8 N1 128.08(16)
C10 C9 C8 118.05(17)
C10 C9 H9 121.0
C8 C9 H9 121.0
C9 C10 C11 121.18(17)
C9 C10 H10 119.4
C11 C10 H10 119.4
C12 C11 C10 120.35(17)
C12 C11 H11 119.8
C10 C11 H11 119.8
C13 C12 C11 118.74(17)
C13 C12 H12 120.6
C11 C12 H12 120.6
C12 C13 C8 120.50(16)
C12 C13 C14 128.78(16)
C8 C13 C14 110.72(15)
C13 C14 C19 114.09(14)
C13 C14 C21 109.48(14)
C19 C14 C21 107.99(14)
C13 C14 C15 103.83(13)
C19 C14 C15 110.90(14)
C21 C14 C15 110.53(14)
N1 C15 C16 110.78(14)
N1 C15 C14 104.76(13)
C16 C15 C14 115.09(14)
N1 C15 H15 108.7
C16 C15 H15 108.7
C14 C15 H15 108.7
C17 C16 C15 113.03(15)
C17 C16 H16A 109.0
C15 C16 H16A 109.0
C17 C16 H16B 109.0
C15 C16 H16B 109.0
H16A C16 H16B 107.8
O3 C17 C18 122.28(17)
O3 C17 C16 121.18(16)
C18 C17 C16 116.50(16)
C17 C18 H18A 109.5
C17 C18 H18B 109.5
H18A C18 H18B 109.5
C17 C18 H18C 109.5
H18A C18 H18C 109.5
H18B C18 H18C 109.5
O4 C19 O5 124.50(17)
O4 C19 C14 123.02(17)
O5 C19 C14 112.42(14)
O5 C20 H20A 109.5
O5 C20 H20B 109.5
H20A C20 H20B 109.5
O5 C20 H20C 109.5
H20A C20 H20C 109.5
H20B C20 H20C 109.5
O6 C21 O7 125.09(17)
O6 C21 C14 125.35(16)
O7 C21 C14 109.50(15)
O9 S2 O8 120.06(8)
O9 S2 N2 106.83(8)
O8 S2 N2 104.77(8)
O9 S2 C28 107.64(8)
O8 S2 C28 108.73(8)
N2 S2 C28 108.32(8)
C21 O7 C22 115.19(15)
C41 O10 C42 116.65(16)
C43 O12 C44 116.55(14)
C30 N2 C37 110.77(14)
C30 N2 S2 124.96(12)
C37 N2 S2 121.47(11)
O7 C22 H22A 109.5
O7 C22 H22B 109.5
H22A C22 H22B 109.5
O7 C22 H22C 109.5
H22A C22 H22C 109.5
H22B C22 H22C 109.5
C24 C23 C28 119.10(17)
C24 C23 H23 120.4
C28 C23 H23 120.4
C23 C24 C25 121.01(17)
C23 C24 H24 119.5
C25 C24 H24 119.5
C26 C25 C24 118.70(17)
C26 C25 C29 119.94(17)
C24 C25 C29 121.36(17)
C25 C26 C27 121.18(17)
C25 C26 H26 119.4
C27 C26 H26 119.4
C26 C27 C28 119.14(17)
C26 C27 H27 120.4
C28 C27 H27 120.4
C27 C28 C23 120.88(17)
C27 C28 S2 120.03(14)
C23 C28 S2 119.05(14)
C25 C29 H29A 109.5
C25 C29 H29B 109.5
H29A C29 H29B 109.5
C25 C29 H29C 109.5
H29A C29 H29C 109.5
H29B C29 H29C 109.5
C31 C30 C35 121.34(16)
C31 C30 N2 128.73(16)
C35 C30 N2 109.90(15)
C32 C31 C30 117.97(17)
C32 C31 H31 121.0
C30 C31 H31 121.0
C31 C32 C33 121.40(18)
C31 C32 H32 119.3
C33 C32 H32 119.3
C34 C33 C32 120.12(18)
C34 C33 H33 119.9
C32 C33 H33 119.9
C35 C34 C33 118.97(17)
C35 C34 H34 120.5
C33 C34 H34 120.5
C34 C35 C30 120.17(16)
C34 C35 C36 129.79(16)
C30 C35 C36 109.96(15)
C35 C36 C41 113.51(14)
C35 C36 C43 108.80(14)
C41 C36 C43 107.90(14)
C35 C36 C37 103.68(13)
C41 C36 C37 111.84(14)
C43 C36 C37 111.08(14)
N2 C37 C38 109.43(14)
N2 C37 C36 103.23(13)
C38 C37 C36 115.22(14)
N2 C37 H37 109.6
C38 C37 H37 109.6
C36 C37 H37 109.6
C39 C38 C37 114.44(16)
C39 C38 H38A 108.6
C37 C38 H38A 108.6
C39 C38 H38B 108.6
C37 C38 H38B 108.6
H38A C38 H38B 107.6
O14 C39 C40 122.89(19)
O14 C39 C38 121.56(18)
C40 C39 C38 115.50(18)
C39 C40 H40A 109.5
C39 C40 H40B 109.5
H40A C40 H40B 109.5
C39 C40 H40C 109.5
H40A C40 H40C 109.5
H40B C40 H40C 109.5
O11 C41 O10 124.60(17)
O11 C41 C36 125.12(17)
O10 C41 C36 110.26(15)
O10 C42 H42A 109.5
O10 C42 H42B 109.5
H42A C42 H42B 109.5
O10 C42 H42C 109.5
H42A C42 H42C 109.5
H42B C42 H42C 109.5
O13 C43 O12 125.35(16)
O13 C43 C36 125.31(16)
O12 C43 C36 109.31(14)
O12 C44 H44A 109.5
O12 C44 H44B 109.5
H44A C44 H44B 109.5
O12 C44 H44C 109.5
H44A C44 H44C 109.5
H44B C44 H44C 109.5

loop_
_geom_bond_atom_site_label_1
_geom_bond_atom_site_label_2
_geom_bond_distance
S1 O1 1.4278(13)
S1 O2 1.4361(13)
S1 N1 1.6585(15)
S1 C6 1.7604(18)
O3 C17 1.214(2)
O4 C19 1.202(2)
O5 C19 1.329(2)
O5 C20 1.455(2)
O6 C21 1.198(2)
N1 C8 1.428(2)
N1 C15 1.501(2)
C1 C2 1.384(3)
C1 C6 1.394(2)
C1 H1 0.9500
C2 C3 1.387(3)
C2 H2 0.9500
C3 C4 1.398(3)
C3 C7 1.508(3)
C4 C5 1.385(3)
C4 H4 0.9500
C5 C6 1.388(3)
C5 H5 0.9500
C7 H7A 0.9800
C7 H7B 0.9800
C7 H7C 0.9800
C8 C13 1.390(2)
C8 C9 1.390(2)
C9 C10 1.387(3)
C9 H9 0.9500
C10 C11 1.392(3)
C10 H10 0.9500
C11 C12 1.391(2)
C11 H11 0.9500
C12 C13 1.387(2)
C12 H12 0.9500
C13 C14 1.520(2)
C14 C19 1.533(2)
C14 C21 1.533(2)
C14 C15 1.573(2)
C15 C16 1.529(2)
C15 H15 1.0000
C16 C17 1.520(3)
C16 H16A 0.9900
C16 H16B 0.9900
C17 C18 1.502(3)
C18 H18A 0.9800
C18 H18B 0.9800
C18 H18C 0.9800
C20 H20A 0.9800
C20 H20B 0.9800
C20 H20C 0.9800
C21 O7 1.333(2)
S2 O9 1.4308(13)
S2 O8 1.4356(13)
S2 N2 1.6442(15)
S2 C28 1.7595(18)
O7 C22 1.450(2)
O10 C41 1.328(2)
O10 C42 1.455(2)
O11 C41 1.202(2)
O12 C43 1.334(2)
O12 C44 1.454(2)
O13 C43 1.200(2)
O14 C39 1.211(2)
N2 C30 1.418(2)
N2 C37 1.495(2)
C22 H22A 0.9800
C22 H22B 0.9800
C22 H22C 0.9800
C23 C24 1.389(3)
C23 C28 1.392(3)
C23 H23 0.9500
C24 C25 1.399(3)
C24 H24 0.9500
C25 C26 1.389(3)
C25 C29 1.508(3)
C26 C27 1.390(3)
C26 H26 0.9500
C27 C28 1.391(2)
C27 H27 0.9500
C29 H29A 0.9800
C29 H29B 0.9800
C29 H29C 0.9800
C30 C31 1.387(2)
C30 C35 1.393(2)
C31 C32 1.381(3)
C31 H31 0.9500
C32 C33 1.395(3)
C32 H32 0.9500
C33 C34 1.389(3)
C33 H33 0.9500
C34 C35 1.386(2)
C34 H34 0.9500
C35 C36 1.518(2)
C36 C41 1.534(2)
C36 C43 1.535(2)
C36 C37 1.567(2)
C37 C38 1.531(2)
C37 H37 1.0000
C38 C39 1.511(3)
C38 H38A 0.9900
C38 H38B 0.9900
C39 C40 1.503(3)
C40 H40A 0.9800
C40 H40B 0.9800
C40 H40C 0.9800
C42 H42A 0.9800
C42 H42B 0.9800
C42 H42C 0.9800
C44 H44A 0.9800
C44 H44B 0.9800
C44 H44C 0.9800
